data_7245096
loop_
_publ_author_name
'Yang, Zhen-Cong'
'Song, Kai-Yue'
'Zhou, Pan-Ke'
'Zong, Lu-Lu'
'Li, Hao-Hong'
'Chen, Zhi-Rong'
'Jiang, Rong'

_publ_section_title
;
 Sensitive luminescence mechanochromism and unique luminescence
 thermochromism tuned by bending the P--O--P skeleton in the
 diphosphonium/iodocuprate(i) hybrid
;
_journal_name_full CrystEngComm
_journal_paper_doi 10.1039/D2CE00408A
_journal_year 2022
_chemical_formula_moiety 'Cu2 I4, C24 H48 N6 O P2'
_chemical_formula_sum 'C24 H48 Cu2 I4 N6 O P2'
_chemical_formula_weight 1133.30
_space_group_crystal_system orthorhombic
_space_group_IT_number 61
_space_group_name_Hall '-P 2ac 2ab'
_space_group_name_H-M_alt 'P b c a'
_atom_sites_solution_hydrogens geom
_atom_sites_solution_primary dual
_audit_creation_date 2021-12-09
_audit_creation_method
;
Olex2 1.3
(compiled 2020.11.12 svn.r5f609507 for OlexSys, GUI svn.r6226)
;
_audit_update_record
;
2022-01-27 deposited with the CCDC.	2022-05-23 downloaded from the CCDC.
;
_cell_angle_alpha 90
_cell_angle_beta 90
_cell_angle_gamma 90
_cell_formula_units_Z 4
_cell_length_a 12.9110(7)
_cell_length_b 14.3489(8)
_cell_length_c 19.9832(11)
_cell_measurement_reflns_used 25
_cell_measurement_temperature 296.15
_cell_measurement_theta_max 18
_cell_measurement_theta_min 12
_cell_volume 3702.1(4)
_computing_cell_refinement 'Nonius CAD4 software'
_computing_data_reduction 'XCAD (P.McArdle, 2000)'
_computing_molecular_graphics 'Olex2 1.3 (Dolomanov et al., 2009)'
_computing_publication_material 'Olex2 1.3 (Dolomanov et al., 2009)'
_computing_structure_refinement 'SHELXL 2018/3 (Sheldrick, 2015)'
_computing_structure_solution 'SHELXT 2018/2 (Sheldrick, 2018)'
_diffrn_ambient_temperature 296.15
_diffrn_measured_fraction_theta_full 0.999
_diffrn_measured_fraction_theta_max 0.999
_diffrn_measurement_device_type '4-circle diffractometer'
_diffrn_measurement_method 'scintillation counter'
_diffrn_radiation_type MoK\a
_diffrn_radiation_wavelength 0.71073
_diffrn_reflns_av_R_equivalents 0.0787
_diffrn_reflns_av_unetI/netI 0.0218
_diffrn_reflns_Laue_measured_fraction_full 0.999
_diffrn_reflns_Laue_measured_fraction_max 0.999
_diffrn_reflns_limit_h_max 15
_diffrn_reflns_limit_h_min -15
_diffrn_reflns_limit_k_max 17
_diffrn_reflns_limit_k_min -17
_diffrn_reflns_limit_l_max 23
_diffrn_reflns_limit_l_min -23
_diffrn_reflns_number 117980
_diffrn_reflns_point_group_measured_fraction_full 0.999
_diffrn_reflns_point_group_measured_fraction_max 0.999
_diffrn_reflns_theta_full 25.090
_diffrn_reflns_theta_max 25.090
_diffrn_reflns_theta_min 2.354
_diffrn_source_current 20.0
_diffrn_source_power 1.0
_diffrn_source_voltage 50.0
_exptl_absorpt_coefficient_mu 4.598
_exptl_absorpt_correction_type none
_exptl_crystal_colour 'clear light colourless'
_exptl_crystal_colour_lustre clear
_exptl_crystal_colour_modifier light
_exptl_crystal_colour_primary colourless
_exptl_crystal_density_diffrn 2.033
_exptl_crystal_description block
_exptl_crystal_F_000 2168
_exptl_crystal_size_max 0.2
_exptl_crystal_size_mid 0.1
_exptl_crystal_size_min 0.1
_refine_diff_density_max 0.876
_refine_diff_density_min -0.619
_refine_diff_density_rms 0.125
_refine_ls_extinction_coef 0.0115(3)
_refine_ls_extinction_expression Fc^*^=kFc[1+0.001xFc^2^\l^3^/sin(2\q)]^-1/4^
_refine_ls_extinction_method 'SHELXL-2018/3 (Sheldrick 2018)'
_refine_ls_goodness_of_fit_ref 1.113
_refine_ls_hydrogen_treatment constr
_refine_ls_matrix_type full
_refine_ls_number_parameters 179
_refine_ls_number_reflns 3290
_refine_ls_number_restraints 0
_refine_ls_restrained_S_all 1.113
_refine_ls_R_factor_all 0.0490
_refine_ls_R_factor_gt 0.0343
_refine_ls_shift/su_max 0.001
_refine_ls_shift/su_mean 0.000
_refine_ls_structure_factor_coef Fsqd
_refine_ls_weighting_details 'w=1/[\s^2^(Fo^2^)+(0.0359P)^2^+4.4521P] where P=(Fo^2^+2Fc^2^)/3'
_refine_ls_weighting_scheme calc
_refine_ls_wR_factor_gt 0.0740
_refine_ls_wR_factor_ref 0.0795
_reflns_Friedel_coverage 0.000
_reflns_number_gt 2644
_reflns_number_total 3290
_reflns_threshold_expression 'I > 2\s(I)'
_cod_data_source_file d2ce00408a2.cif
_cod_data_source_block yzc2021052562
_cod_depositor_comments
;
The following automatic conversions were performed:

data item '_exptl_absorpt_correction_type' value 'None' was changed
to 'none' in accordance with the
/home/data/users/saulius/crontab/automatic-downloads/rss-feeds/RSC/lib/dictionaries/cif_core.dic
dictionary named 'cif_core.dic' version 2.4.2 last updated on
2011-04-26.

Automatic conversion script
Id: cif_fix_values 7556 2019-12-06 15:28:31Z antanas 
;
_cod_database_code 7245096
_shelx_shelxl_version_number 2018/3
_shelx_space_group_comment
;
The symmetry employed for this shelxl refinement is uniquely defined
by the following loop, which should always be used as a source of
symmetry information in preference to the above space-group names.
They are only intended as comments.
;
_shelx_estimated_absorpt_t_max 0.656
_shelx_estimated_absorpt_t_min 0.460
_olex2_refinement_description
;
1. Fixed Uiso
 At 1.2 times of:
  All C(H,H) groups
2.a Secondary CH2 refined with riding coordinates:
 C10(H10a,H10b), C9(H9a,H9b), C1(H1a,H1b), C12(H12a,H12b), C4(H4a,H4b),
 C11(H11a,H11b), C8(H8a,H8b), C2(H2a,H2b), C3(H3a,H3b), C7(H7a,H7b), C5(H5a,
 H5b), C6(H6a,H6b)
;
_olex2_submission_special_instructions 'No special instructions were received'

loop_
_space_group_symop_operation_xyz
'x, y, z'
'-x+1/2, -y, z+1/2'
'-x, y+1/2, -z+1/2'
'x+1/2, -y+1/2, -z'
'-x, -y, -z'
'x-1/2, y, -z-1/2'
'x, -y-1/2, z-1/2'
'-x-1/2, y-1/2, z'

loop_
_atom_site_label
_atom_site_type_symbol
_atom_site_fract_x
_atom_site_fract_y
_atom_site_fract_z
_atom_site_U_iso_or_equiv
_atom_site_adp_type
_atom_site_occupancy
_atom_site_site_symmetry_order
_atom_site_calc_flag
_atom_site_refinement_flags_posn
_atom_site_refinement_flags_adp
_atom_site_refinement_flags_occupancy
_atom_site_disorder_assembly
_atom_site_disorder_group
I2 I 0.41961(3) 0.36846(2) 0.02434(2) 0.06129(16) Uani 1 1 d . . . . .
I1 I 0.60281(3) 0.51462(3) 0.17845(2) 0.07024(17) Uani 1 1 d . . . . .
Cu1 Cu 0.53607(5) 0.50443(4) 0.06204(3) 0.0551(2) Uani 1 1 d . . . . .
P1 P 0.52100(8) 0.52017(7) 0.42392(5) 0.0393(3) Uani 1 1 d . . . . .
N1 N 0.6431(3) 0.5376(2) 0.41836(17) 0.0435(8) Uani 1 1 d . . . . .
N3 N 0.4511(3) 0.6089(2) 0.40835(16) 0.0398(8) Uani 1 1 d . . . . .
O1 O 0.500000 0.500000 0.500000 0.0775(16) Uani 1 2 d S . P . .
N2 N 0.4901(3) 0.4326(2) 0.3799(2) 0.0611(11) Uani 1 1 d . . . . .
C10 C 0.3162(4) 0.7180(3) 0.4040(3) 0.0652(13) Uani 1 1 d . . . . .
H10A H 0.340750 0.770706 0.429919 0.078 Uiso 1 1 calc R U . . .
H10B H 0.241574 0.722121 0.399474 0.078 Uiso 1 1 calc R U . . .
C9 C 0.3473(4) 0.6278(4) 0.4359(2) 0.0624(14) Uani 1 1 d . . . . .
H9A H 0.349870 0.633737 0.484215 0.075 Uiso 1 1 calc R U . . .
H9B H 0.299281 0.578462 0.424225 0.075 Uiso 1 1 calc R U . . .
C1 C 0.6981(4) 0.6029(3) 0.4631(3) 0.0601(13) Uani 1 1 d . . . . .
H1A H 0.729676 0.569978 0.500215 0.072 Uiso 1 1 calc R U . . .
H1B H 0.651027 0.649613 0.480581 0.072 Uiso 1 1 calc R U . . .
C12 C 0.4714(4) 0.6705(3) 0.3493(2) 0.0515(11) Uani 1 1 d . . . . .
H12A H 0.494157 0.634496 0.310966 0.062 Uiso 1 1 calc R U . . .
H12B H 0.523345 0.717196 0.359686 0.062 Uiso 1 1 calc R U . . .
C4 C 0.7089(4) 0.5164(4) 0.3602(2) 0.0689(15) Uani 1 1 d . . . . .
H4A H 0.667559 0.505148 0.320470 0.083 Uiso 1 1 calc R U . . .
H4B H 0.752506 0.462578 0.368584 0.083 Uiso 1 1 calc R U . . .
C11 C 0.3678(4) 0.7144(4) 0.3368(3) 0.0707(15) Uani 1 1 d . . . . .
H11A H 0.375845 0.776614 0.318526 0.085 Uiso 1 1 calc R U . . .
H11B H 0.327510 0.677218 0.305750 0.085 Uiso 1 1 calc R U . . .
C8 C 0.4025(4) 0.4286(4) 0.3334(3) 0.0809(18) Uani 1 1 d . . . . .
H8A H 0.404730 0.480076 0.301944 0.097 Uiso 1 1 calc R U . . .
H8B H 0.337136 0.430381 0.357285 0.097 Uiso 1 1 calc R U . . .
C2 C 0.7793(4) 0.6470(4) 0.4195(3) 0.0866(19) Uani 1 1 d . . . . .
H2A H 0.767538 0.713650 0.416247 0.104 Uiso 1 1 calc R U . . .
H2B H 0.847566 0.636896 0.438458 0.104 Uiso 1 1 calc R U . . .
C3 C 0.7726(5) 0.6042(6) 0.3533(4) 0.110(3) Uani 1 1 d . . . . .
H3A H 0.841315 0.589369 0.336830 0.132 Uiso 1 1 calc R U . . .
H3B H 0.739886 0.646678 0.322014 0.132 Uiso 1 1 calc R U . . .
C7 C 0.4162(5) 0.3365(5) 0.2977(4) 0.094(2) Uani 1 1 d . . . . .
H7A H 0.353971 0.299047 0.301861 0.112 Uiso 1 1 calc R U . . .
H7B H 0.429955 0.346715 0.250567 0.112 Uiso 1 1 calc R U . . .
C5 C 0.5418(6) 0.3406(4) 0.3834(4) 0.107(2) Uani 1 1 d . . . . .
H5A H 0.616374 0.347396 0.379785 0.128 Uiso 1 1 calc R U . . .
H5B H 0.525743 0.309494 0.425216 0.128 Uiso 1 1 calc R U . . .
C6 C 0.5023(9) 0.2901(5) 0.3287(5) 0.144(4) Uani 1 1 d . . . . .
H6A H 0.480360 0.229035 0.343912 0.172 Uiso 1 1 calc R U . . .
H6B H 0.556712 0.281480 0.295874 0.172 Uiso 1 1 calc R U . . .

loop_
_atom_site_aniso_label
_atom_site_aniso_U_11
_atom_site_aniso_U_22
_atom_site_aniso_U_33
_atom_site_aniso_U_23
_atom_site_aniso_U_13
_atom_site_aniso_U_12
I2 0.0688(3) 0.0546(2) 0.0604(2) 0.00924(15) -0.01333(16) -0.01151(15)
I1 0.0777(3) 0.0936(3) 0.0394(2) 0.00361(17) -0.00752(16) -0.01137(19)
Cu1 0.0552(4) 0.0649(4) 0.0453(4) -0.0017(3) -0.0063(3) 0.0022(3)
P1 0.0383(6) 0.0442(6) 0.0354(6) 0.0090(5) 0.0032(4) 0.0050(5)
N1 0.0414(19) 0.053(2) 0.0357(19) 0.0005(16) 0.0033(15) 0.0004(17)
N3 0.0416(19) 0.0450(19) 0.0330(18) 0.0048(15) 0.0030(15) 0.0057(15)
O1 0.068(3) 0.121(4) 0.044(3) 0.042(3) 0.018(2) 0.028(3)
N2 0.058(2) 0.041(2) 0.084(3) -0.006(2) -0.012(2) 0.0064(19)
C10 0.057(3) 0.063(3) 0.076(4) 0.004(3) 0.000(3) 0.021(2)
C9 0.054(3) 0.085(4) 0.048(3) 0.012(3) 0.011(2) 0.029(3)
C1 0.055(3) 0.062(3) 0.064(3) -0.006(2) -0.006(2) -0.005(2)
C12 0.057(3) 0.052(3) 0.046(3) 0.012(2) 0.006(2) 0.001(2)
C4 0.048(3) 0.120(5) 0.039(3) -0.008(3) 0.007(2) 0.010(3)
C11 0.073(3) 0.068(3) 0.071(4) 0.029(3) 0.000(3) 0.016(3)
C8 0.050(3) 0.081(4) 0.111(5) -0.032(4) -0.017(3) 0.002(3)
C2 0.058(4) 0.092(4) 0.109(5) 0.010(4) 0.003(3) -0.018(3)
C3 0.066(4) 0.176(7) 0.087(5) 0.032(5) 0.016(4) -0.034(5)
C7 0.109(5) 0.075(4) 0.098(5) -0.022(4) 0.013(4) -0.034(4)
C5 0.131(6) 0.050(3) 0.139(7) -0.014(4) -0.026(5) 0.024(4)
C6 0.203(10) 0.081(5) 0.147(8) -0.050(5) -0.058(7) 0.053(6)

loop_
_atom_type_symbol
_atom_type_description
_atom_type_scat_dispersion_real
_atom_type_scat_dispersion_imag
_atom_type_scat_source
C C 0.0033 0.0016 'International Tables Vol C Tables 4.2.6.8 and 6.1.1.4'
H H 0.0000 0.0000 'International Tables Vol C Tables 4.2.6.8 and 6.1.1.4'
Cu Cu 0.3201 1.2651 'International Tables Vol C Tables 4.2.6.8 and 6.1.1.4'
I I -0.4742 1.8119 'International Tables Vol C Tables 4.2.6.8 and 6.1.1.4'
N N 0.0061 0.0033 'International Tables Vol C Tables 4.2.6.8 and 6.1.1.4'
O O 0.0106 0.0060 'International Tables Vol C Tables 4.2.6.8 and 6.1.1.4'
P P 0.1023 0.0942 'International Tables Vol C Tables 4.2.6.8 and 6.1.1.4'

loop_
_geom_angle_atom_site_label_1
_geom_angle_atom_site_label_2
_geom_angle_atom_site_label_3
_geom_angle
_geom_angle_site_symmetry_1
_geom_angle_site_symmetry_3
_geom_angle_publ_flag
Cu1 I2 Cu1 61.97(2) 5_665 . ?
I2 Cu1 I2 118.04(2) 5_665 . ?
I2 Cu1 Cu1 59.02(2) 5_665 5_665 ?
I2 Cu1 Cu1 59.02(2) . 5_665 ?
I1 Cu1 I2 120.58(3) . 5_665 ?
I1 Cu1 I2 121.38(3) . . ?
I1 Cu1 Cu1 179.32(4) . 5_665 ?
N3 P1 N1 114.86(18) . . ?
O1 P1 N1 105.42(14) . . ?
O1 P1 N3 103.81(13) . . ?
O1 P1 N2 110.33(17) . . ?
N2 P1 N1 109.4(2) . . ?
N2 P1 N3 112.54(19) . . ?
C1 N1 P1 122.1(3) . . ?
C4 N1 P1 126.3(3) . . ?
C4 N1 C1 109.3(4) . . ?
C9 N3 P1 126.2(3) . . ?
C9 N3 C12 110.1(3) . . ?
C12 N3 P1 121.8(3) . . ?
P1 O1 P1 180.0 . 5_666 ?
C8 N2 P1 125.3(3) . . ?
C8 N2 C5 110.0(4) . . ?
C5 N2 P1 124.6(4) . . ?
H10A C10 H10B 109.0 . . ?
C9 C10 H10A 111.1 . . ?
C9 C10 H10B 111.1 . . ?
C9 C10 C11 103.5(4) . . ?
C11 C10 H10A 111.1 . . ?
C11 C10 H10B 111.1 . . ?
N3 C9 C10 104.2(4) . . ?
N3 C9 H9A 110.9 . . ?
N3 C9 H9B 110.9 . . ?
C10 C9 H9A 110.9 . . ?
C10 C9 H9B 110.9 . . ?
H9A C9 H9B 108.9 . . ?
N1 C1 H1A 110.8 . . ?
N1 C1 H1B 110.8 . . ?
N1 C1 C2 104.6(4) . . ?
H1A C1 H1B 108.9 . . ?
C2 C1 H1A 110.8 . . ?
C2 C1 H1B 110.8 . . ?
N3 C12 H12A 111.2 . . ?
N3 C12 H12B 111.2 . . ?
N3 C12 C11 102.9(4) . . ?
H12A C12 H12B 109.1 . . ?
C11 C12 H12A 111.2 . . ?
C11 C12 H12B 111.2 . . ?
N1 C4 H4A 111.3 . . ?
N1 C4 H4B 111.3 . . ?
N1 C4 C3 102.3(5) . . ?
H4A C4 H4B 109.2 . . ?
C3 C4 H4A 111.3 . . ?
C3 C4 H4B 111.3 . . ?
C10 C11 C12 105.1(4) . . ?
C10 C11 H11A 110.7 . . ?
C10 C11 H11B 110.7 . . ?
C12 C11 H11A 110.7 . . ?
C12 C11 H11B 110.7 . . ?
H11A C11 H11B 108.8 . . ?
N2 C8 H8A 110.9 . . ?
N2 C8 H8B 110.9 . . ?
N2 C8 C7 104.1(5) . . ?
H8A C8 H8B 109.0 . . ?
C7 C8 H8A 110.9 . . ?
C7 C8 H8B 110.9 . . ?
C1 C2 H2A 110.1 . . ?
C1 C2 H2B 110.1 . . ?
H2A C2 H2B 108.5 . . ?
C3 C2 C1 107.8(5) . . ?
C3 C2 H2A 110.1 . . ?
C3 C2 H2B 110.1 . . ?
C4 C3 H3A 110.2 . . ?
C4 C3 H3B 110.2 . . ?
C2 C3 C4 107.5(5) . . ?
C2 C3 H3A 110.2 . . ?
C2 C3 H3B 110.2 . . ?
H3A C3 H3B 108.5 . . ?
C8 C7 H7A 110.3 . . ?
C8 C7 H7B 110.3 . . ?
H7A C7 H7B 108.6 . . ?
C6 C7 C8 107.0(6) . . ?
C6 C7 H7A 110.3 . . ?
C6 C7 H7B 110.3 . . ?
N2 C5 H5A 110.7 . . ?
N2 C5 H5B 110.7 . . ?
H5A C5 H5B 108.8 . . ?
C6 C5 N2 105.0(6) . . ?
C6 C5 H5A 110.7 . . ?
C6 C5 H5B 110.7 . . ?
C7 C6 H6A 109.2 . . ?
C7 C6 H6B 109.2 . . ?
C5 C6 C7 112.2(6) . . ?
C5 C6 H6A 109.2 . . ?
C5 C6 H6B 109.2 . . ?
H6A C6 H6B 107.9 . . ?

loop_
_geom_bond_atom_site_label_1
_geom_bond_atom_site_label_2
_geom_bond_distance
_geom_bond_site_symmetry_2
_geom_bond_publ_flag
I2 Cu1 2.5757(7) 5_665 ?
I2 Cu1 2.5758(7) . ?
I1 Cu1 2.4850(6) . ?
Cu1 Cu1 2.6519(11) 5_665 ?
P1 N1 1.600(4) . ?
P1 N3 1.591(3) . ?
P1 O1 1.5713(11) . ?
P1 N2 1.584(4) . ?
N1 C1 1.477(6) . ?
N1 C4 1.471(5) . ?
N3 C9 1.474(6) . ?
N3 C12 1.497(5) . ?
N2 C8 1.467(6) . ?
N2 C5 1.481(7) . ?
C10 H10A 0.9700 . ?
C10 H10B 0.9700 . ?
C10 C9 1.497(6) . ?
C10 C11 1.500(7) . ?
C9 H9A 0.9700 . ?
C9 H9B 0.9700 . ?
C1 H1A 0.9700 . ?
C1 H1B 0.9700 . ?
C1 C2 1.503(7) . ?
C12 H12A 0.9700 . ?
C12 H12B 0.9700 . ?
C12 C11 1.500(7) . ?
C4 H4A 0.9700 . ?
C4 H4B 0.9700 . ?
C4 C3 1.512(8) . ?
C11 H11A 0.9700 . ?
C11 H11B 0.9700 . ?
C8 H8A 0.9700 . ?
C8 H8B 0.9700 . ?
C8 C7 1.511(8) . ?
C2 H2A 0.9700 . ?
C2 H2B 0.9700 . ?
C2 C3 1.461(9) . ?
C3 H3A 0.9700 . ?
C3 H3B 0.9700 . ?
C7 H7A 0.9700 . ?
C7 H7B 0.9700 . ?
C7 C6 1.436(10) . ?
C5 H5A 0.9700 . ?
C5 H5B 0.9700 . ?
C5 C6 1.407(10) . ?
C6 H6A 0.9700 . ?
C6 H6B 0.9700 . ?

loop_
_geom_torsion_atom_site_label_1
_geom_torsion_atom_site_label_2
_geom_torsion_atom_site_label_3
_geom_torsion_atom_site_label_4
_geom_torsion
_geom_torsion_site_symmetry_1
_geom_torsion_site_symmetry_2
_geom_torsion_site_symmetry_3
_geom_torsion_site_symmetry_4
_geom_torsion_publ_flag
P1 N1 C1 C2 -143.5(4) . . . . ?
P1 N1 C4 C3 133.9(4) . . . . ?
P1 N3 C9 C10 -178.7(3) . . . . ?
P1 N3 C12 C11 156.0(4) . . . . ?
P1 N2 C8 C7 172.4(4) . . . . ?
P1 N2 C5 C6 -170.2(6) . . . . ?
N1 P1 N3 C9 -151.7(4) . . . . ?
N1 P1 N3 C12 45.4(4) . . . . ?
N1 P1 N2 C8 -133.5(5) . . . . ?
N1 P1 N2 C5 50.8(6) . . . . ?
N1 C1 C2 C3 -2.5(7) . . . . ?
N1 C4 C3 C2 26.7(7) . . . . ?
N3 P1 N1 C1 63.7(4) . . . . ?
N3 P1 N1 C4 -97.0(4) . . . . ?
N3 P1 N2 C8 -4.5(5) . . . . ?
N3 P1 N2 C5 179.8(5) . . . . ?
N3 C12 C11 C10 29.2(5) . . . . ?
O1 P1 N1 C1 -49.9(4) . . . . ?
O1 P1 N1 C4 149.3(4) . . . . ?
O1 P1 N3 C9 -37.1(4) . . . . ?
O1 P1 N3 C12 160.0(3) . . . . ?
O1 P1 N2 C8 110.9(5) . . . . ?
O1 P1 N2 C5 -64.8(5) . . . . ?
N2 P1 N1 C1 -168.5(3) . . . . ?
N2 P1 N1 C4 30.7(5) . . . . ?
N2 P1 N3 C9 82.2(4) . . . . ?
N2 P1 N3 C12 -80.7(4) . . . . ?
N2 C8 C7 C6 5.0(8) . . . . ?
N2 C5 C6 C7 -10.3(11) . . . . ?
C9 N3 C12 C11 -9.3(5) . . . . ?
C9 C10 C11 C12 -38.6(6) . . . . ?
C1 N1 C4 C3 -28.9(5) . . . . ?
C1 C2 C3 C4 -15.3(8) . . . . ?
C12 N3 C9 C10 -14.1(5) . . . . ?
C4 N1 C1 C2 20.1(5) . . . . ?
C11 C10 C9 N3 31.9(5) . . . . ?
C8 N2 C5 C6 13.6(9) . . . . ?
C8 C7 C6 C5 3.4(11) . . . . ?
C5 N2 C8 C7 -11.4(7) . . . . ?
